data_4117627
loop_
_publ_author_name
'Ana E. Platero-Prats'
'V\'ictor A. de la Pe\~na-O'Shea'
'Davide M. Proserpio'
'Natalia Snejko'
'Enrique Guti\'errez-Puebla'
'\'Angeles Monge'

_publ_contact_author
;
        Enrique Guti\'errez Puebla
        Department of New Architectures in Materials Chemistry
        Institute of Materials Science of Madrid-CSIC. Spain
;
_publ_contact_author_email egutierrez@icmm.csic.es
_publ_contact_author_fax +34-913720623
_publ_contact_author_phone +34-913349024
_publ_section_title
;
 Insight into the SBU Condensation in Mg Coordination and Supramolecular
 Frameworks: A Combined Experimental and Theoretical Study
;
_journal_name_full 'Journal of the American Chemical Society'
_journal_page_first 4762
_journal_page_last 4771
_journal_paper_doi 10.1021/ja210564a
_journal_volume 134
_journal_year 2012
_chemical_formula_sum 'C29 H24 F6 Mg N2 O8'
_chemical_formula_weight 666.81
_chemical_name_systematic
; 
 ? 
;
_space_group_IT_number 52
_symmetry_cell_setting orthorhombic
_symmetry_space_group_name_Hall '-P 2a 2bc'
_symmetry_space_group_name_H-M 'P n n a'
_atom_sites_solution_hydrogens geom
_atom_sites_solution_primary direct
_atom_sites_solution_secondary difmap
_audit_creation_method SHELXL-97
_cell_angle_alpha 90.00
_cell_angle_beta 90.00
_cell_angle_gamma 90.00
_cell_formula_units_Z 4
_cell_length_a 7.3064(2)
_cell_length_b 32.6024(10)
_cell_length_c 12.5442(4)
_cell_measurement_reflns_used 4710
_cell_measurement_temperature 296(2)
_cell_measurement_theta_max 62.65
_cell_measurement_theta_min 2.71
_cell_volume 2988.11(16)
_computing_cell_refinement 'Bruker SMART'
_computing_data_collection 'Bruker SMART'
_computing_data_reduction 'Bruker SAINT'
_computing_molecular_graphics 'Bruker SHELXTL'
_computing_publication_material 'Bruker SHELXTL'
_computing_structure_refinement 'SHELXL-97 (Sheldrick, 1997)'
_computing_structure_solution 'SHELXS-97 (Sheldrick, 1990)'
_diffrn_ambient_temperature 296(2)
_diffrn_measured_fraction_theta_full 0.993
_diffrn_measured_fraction_theta_max 0.993
_diffrn_measurement_device_type 'CCD area detector'
_diffrn_measurement_method 'phi and omega scans'
_diffrn_radiation_monochromator graphite
_diffrn_radiation_source 'fine-focus sealed tube'
_diffrn_radiation_type CuK\a
_diffrn_radiation_wavelength 1.54178
_diffrn_reflns_av_R_equivalents 0.0726
_diffrn_reflns_av_sigmaI/netI 0.0443
_diffrn_reflns_limit_h_max 4
_diffrn_reflns_limit_h_min -8
_diffrn_reflns_limit_k_max 37
_diffrn_reflns_limit_k_min -36
_diffrn_reflns_limit_l_max 14
_diffrn_reflns_limit_l_min -14
_diffrn_reflns_number 20793
_diffrn_reflns_theta_full 63.34
_diffrn_reflns_theta_max 63.34
_diffrn_reflns_theta_min 2.71
_exptl_absorpt_coefficient_mu 1.338
_exptl_absorpt_correction_T_max 0.9361
_exptl_absorpt_correction_T_min 0.8245
_exptl_absorpt_correction_type multi-scan
_exptl_absorpt_process_details SADABS
_exptl_crystal_colour colourless
_exptl_crystal_density_diffrn 1.482
_exptl_crystal_description Prismatic
_exptl_crystal_F_000 1368
_exptl_crystal_size_max 0.15
_exptl_crystal_size_mid 0.10
_exptl_crystal_size_min 0.05
_refine_diff_density_max 0.201
_refine_diff_density_min -0.280
_refine_diff_density_rms 0.059
_refine_ls_extinction_coef 0.0031(3)
_refine_ls_extinction_expression Fc^*^=kFc[1+0.001xFc^2^\l^3^/sin(2\q)]^-1/4^
_refine_ls_extinction_method SHELXL
_refine_ls_goodness_of_fit_ref 1.055
_refine_ls_hydrogen_treatment mixed
_refine_ls_matrix_type full
_refine_ls_number_parameters 226
_refine_ls_number_reflns 2434
_refine_ls_number_restraints 4
_refine_ls_restrained_S_all 1.057
_refine_ls_R_factor_all 0.0548
_refine_ls_R_factor_gt 0.0460
_refine_ls_shift/su_max 0.001
_refine_ls_shift/su_mean 0.000
_refine_ls_structure_factor_coef Fsqd
_refine_ls_weighting_details 'calc w=1/[\s^2^(Fo^2^)+(0.0771P)^2^+0.4459P] where P=(Fo^2^+2Fc^2^)/3'
_refine_ls_weighting_scheme calc
_refine_ls_wR_factor_gt 0.1261
_refine_ls_wR_factor_ref 0.1329
_reflns_number_gt 1983
_reflns_number_total 2434
_reflns_threshold_expression >2sigma(I)
_cod_data_source_file ja210564a_si_001_2.cif
_cod_data_source_block betaAEPF14
_cod_database_code 4117627

loop_
_symmetry_equiv_pos_as_xyz
'x, y, z'
'-x+1/2, -y, z'
'-x+1/2, y+1/2, -z+1/2'
'x, -y+1/2, -z+1/2'
'-x, -y, -z'
'x-1/2, y, -z'
'x-1/2, -y-1/2, z-1/2'
'-x, y-1/2, z-1/2'

loop_
_atom_site_label
_atom_site_type_symbol
_atom_site_fract_x
_atom_site_fract_y
_atom_site_fract_z
_atom_site_U_iso_or_equiv
_atom_site_adp_type
_atom_site_occupancy
_atom_site_symmetry_multiplicity
_atom_site_calc_flag
_atom_site_refinement_flags
C1 C 0.7245(3) 0.39581(6) 0.65034(18) 0.0680(6) Uani 1 1 d .
C2 C 0.6200(3) 0.35665(6) 0.67011(16) 0.0637(5) Uani 1 1 d .
C3 C 0.6663(3) 0.33142(6) 0.75478(17) 0.0669(5) Uani 1 1 d .
H3 H 0.7671 0.3378 0.7969 0.080 Uiso 1 1 calc R
C4 C 0.5635(3) 0.29690(6) 0.7770(2) 0.0732(6) Uani 1 1 d .
H4 H 0.5963 0.2802 0.8338 0.088 Uiso 1 1 calc R
C5 C 0.4115(3) 0.28684(6) 0.7153(2) 0.0811(7) Uani 1 1 d .
C6 C 0.3693(4) 0.31177(7) 0.6296(3) 0.0958(8) Uani 1 1 d .
H6 H 0.2697 0.3054 0.5865 0.115 Uiso 1 1 calc R
C7 C 0.4734(4) 0.34601(7) 0.6073(2) 0.0831(7) Uani 1 1 d .
H7 H 0.4438 0.3622 0.5488 0.100 Uiso 1 1 calc R
C8 C 0.2936(5) 0.2500 0.7500 0.0965(12) Uani 1 2 d S
C9 C 0.1701(5) 0.26606(10) 0.8395(5) 0.1311(15) Uani 1 1 d .
C10 C 0.2048(4) 0.58114(7) 0.8123(2) 0.0837(7) Uani 1 1 d .
H10 H 0.1985 0.5946 0.7471 0.100 Uiso 1 1 calc R
C11 C 0.1925(4) 0.60439(9) 0.9052(3) 0.1011(9) Uani 1 1 d .
H11 H 0.1781 0.6327 0.9016 0.121 Uiso 1 1 calc R
C12 C 0.2019(4) 0.58524(10) 1.0006(3) 0.0971(9) Uani 1 1 d .
H12 H 0.1923 0.6003 1.0633 0.117 Uiso 1 1 calc R
C13 C 0.2260(3) 0.54300(8) 1.00495(17) 0.0772(7) Uani 1 1 d .
C14 C 0.2369(3) 0.52184(6) 0.90806(14) 0.0607(5) Uani 1 1 d .
C15 C 0.2390(4) 0.52042(10) 1.10232(17) 0.0981(10) Uani 1 1 d .
H15 H 0.2319 0.5343 1.1669 0.118 Uiso 1 1 calc R
F1 F 0.0923(3) 0.30163(6) 0.8165(2) 0.1688(11) Uani 1 1 d .
F2 F 0.0330(3) 0.24016(6) 0.8649(3) 0.1803(12) Uani 1 1 d .
F3 F 0.2640(4) 0.27226(6) 0.9297(2) 0.1374(8) Uani 1 1 d .
H1A H 0.047(4) 0.5588(11) 0.570(3) 0.165(15) Uiso 1 1 d D
H2A H -0.051(5) 0.4495(6) 0.676(2) 0.124(10) Uiso 1 1 d D
H1B H 0.236(3) 0.5566(8) 0.5158(17) 0.089(7) Uiso 1 1 d D
H2B H -0.081(5) 0.4875(11) 0.601(2) 0.153(14) Uiso 1 1 d D
Mg1 Mg 0.2500 0.5000 0.67279(6) 0.0569(3) Uani 1 2 d S
N1 N 0.2249(2) 0.54092(5) 0.81233(13) 0.0643(5) Uani 1 1 d .
O1 O 0.1602(2) 0.54284(5) 0.56694(12) 0.0749(5) Uani 1 1 d D
O2 O -0.0154(2) 0.47839(5) 0.66189(12) 0.0737(4) Uani 1 1 d D
O3 O 0.8660(2) 0.40244(5) 0.70180(14) 0.0893(5) Uani 1 1 d .
O4 O 0.6577(2) 0.42011(5) 0.58239(14) 0.0907(6) Uani 1 1 d .

loop_
_atom_site_aniso_label
_atom_site_aniso_U_11
_atom_site_aniso_U_22
_atom_site_aniso_U_33
_atom_site_aniso_U_23
_atom_site_aniso_U_13
_atom_site_aniso_U_12
C1 0.0652(13) 0.0574(12) 0.0815(13) 0.0118(10) 0.0083(10) 0.0045(9)
C2 0.0623(12) 0.0488(10) 0.0800(12) 0.0030(9) -0.0008(9) 0.0027(9)
C3 0.0639(12) 0.0492(11) 0.0877(13) 0.0035(9) -0.0080(10) 0.0012(9)
C4 0.0684(13) 0.0491(11) 0.1021(16) 0.0127(10) -0.0045(11) 0.0016(9)
C5 0.0604(12) 0.0473(11) 0.135(2) 0.0055(12) -0.0092(12) 0.0017(9)
C6 0.0804(16) 0.0574(14) 0.150(2) 0.0053(14) -0.0425(16) -0.0013(11)
C7 0.0891(16) 0.0583(13) 0.1020(17) 0.0080(11) -0.0242(13) 0.0058(11)
C8 0.0594(19) 0.0528(17) 0.177(4) 0.009(2) 0.000 0.000
C9 0.081(2) 0.0707(18) 0.241(5) 0.020(2) 0.051(2) 0.0159(15)
C10 0.0990(17) 0.0557(13) 0.0963(16) -0.0081(11) -0.0094(13) 0.0049(11)
C11 0.1011(19) 0.0677(15) 0.134(2) -0.0363(16) -0.0067(17) 0.0082(14)
C12 0.0827(17) 0.105(2) 0.104(2) -0.0507(17) -0.0018(14) 0.0013(15)
C13 0.0555(12) 0.1056(19) 0.0704(13) -0.0247(12) 0.0035(9) -0.0063(11)
C14 0.0494(10) 0.0709(12) 0.0617(11) -0.0071(9) -0.0004(8) -0.0032(9)
C15 0.0800(16) 0.156(3) 0.0581(12) -0.0163(12) 0.0042(11) -0.019(2)
F1 0.0950(12) 0.0838(11) 0.327(3) 0.0186(15) 0.0453(16) 0.0360(10)
F2 0.0861(12) 0.1019(14) 0.353(4) 0.0239(17) 0.0826(17) 0.0022(10)
F3 0.1303(17) 0.0926(13) 0.189(2) 0.0017(13) 0.0687(15) 0.0204(12)
Mg1 0.0696(6) 0.0470(5) 0.0541(5) 0.000 0.000 -0.0028(4)
N1 0.0730(11) 0.0518(10) 0.0681(10) -0.0042(7) -0.0017(8) 0.0001(7)
O1 0.0777(10) 0.0715(10) 0.0753(9) 0.0230(7) 0.0064(7) 0.0052(8)
O2 0.0735(10) 0.0684(10) 0.0791(10) 0.0078(7) 0.0015(7) -0.0120(7)
O3 0.0845(12) 0.0653(10) 0.1181(13) 0.0180(8) -0.0156(9) -0.0162(8)
O4 0.0731(10) 0.0860(11) 0.1129(12) 0.0464(9) 0.0071(9) 0.0009(8)

loop_
_atom_type_symbol
_atom_type_description
_atom_type_scat_dispersion_real
_atom_type_scat_dispersion_imag
_atom_type_scat_source
C C 0.0181 0.0091 'International Tables Vol C Tables 4.2.6.8 and 6.1.1.4'
H H 0.0000 0.0000 'International Tables Vol C Tables 4.2.6.8 and 6.1.1.4'
N N 0.0311 0.0180 'International Tables Vol C Tables 4.2.6.8 and 6.1.1.4'
O O 0.0492 0.0322 'International Tables Vol C Tables 4.2.6.8 and 6.1.1.4'
F F 0.0727 0.0534 'International Tables Vol C Tables 4.2.6.8 and 6.1.1.4'
Mg Mg 0.1719 0.1771 'International Tables Vol C Tables 4.2.6.8 and 6.1.1.4'

loop_
_geom_angle_atom_site_label_1
_geom_angle_atom_site_label_2
_geom_angle_atom_site_label_3
_geom_angle
_geom_angle_site_symmetry_1
_geom_angle_site_symmetry_3
O3 C1 O4 124.4(2) . .
O3 C1 C2 119.01(18) . .
O4 C1 C2 116.6(2) . .
C7 C2 C3 118.65(19) . .
C7 C2 C1 120.94(19) . .
C3 C2 C1 120.36(19) . .
C4 C3 C2 120.4(2) . .
C4 C3 H3 119.8 . .
C2 C3 H3 119.8 . .
C3 C4 C5 120.9(2) . .
C3 C4 H4 119.5 . .
C5 C4 H4 119.5 . .
C6 C5 C4 118.1(2) . .
C6 C5 C8 123.6(2) . .
C4 C5 C8 118.2(2) . .
C7 C6 C5 120.7(2) . .
C7 C6 H6 119.7 . .
C5 C6 H6 119.7 . .
C2 C7 C6 121.2(2) . .
C2 C7 H7 119.4 . .
C6 C7 H7 119.4 . .
C9 C8 C9 107.9(5) . 4_556
C9 C8 C5 105.64(16) . .
C9 C8 C5 112.9(2) 4_556 .
C9 C8 C5 112.9(2) . 4_556
C9 C8 C5 105.64(16) 4_556 4_556
C5 C8 C5 112.0(3) . 4_556
F1 C9 F3 105.8(4) . .
F1 C9 F2 106.3(3) . .
F3 C9 F2 106.0(4) . .
F1 C9 C8 113.1(4) . .
F3 C9 C8 111.7(3) . .
F2 C9 C8 113.4(3) . .
N1 C10 C11 123.2(3) . .
N1 C10 H10 118.4 . .
C11 C10 H10 118.4 . .
C12 C11 C10 119.1(3) . .
C12 C11 H11 120.5 . .
C10 C11 H11 120.5 . .
C11 C12 C13 119.9(2) . .
C11 C12 H12 120.0 . .
C13 C12 H12 120.0 . .
C12 C13 C14 117.5(2) . .
C12 C13 C15 123.5(2) . .
C14 C13 C15 119.0(2) . .
N1 C14 C13 122.6(2) . .
N1 C14 C14 117.62(11) . 2_565
C13 C14 C14 119.74(14) . 2_565
C15 C15 C13 121.28(15) 2_565 .
C15 C15 H15 119.4 2_565 .
C13 C15 H15 119.4 . .
O1 Mg1 O1 98.58(10) . 2_565
O1 Mg1 O2 91.45(7) . 2_565
O1 Mg1 O2 83.59(7) 2_565 2_565
O1 Mg1 O2 83.59(7) . .
O1 Mg1 O2 91.45(7) 2_565 .
O2 Mg1 O2 172.42(9) 2_565 .
O1 Mg1 N1 94.34(6) . .
O1 Mg1 N1 163.37(7) 2_565 .
O2 Mg1 N1 85.67(6) 2_565 .
O2 Mg1 N1 100.39(7) . .
O1 Mg1 N1 163.37(7) . 2_565
O1 Mg1 N1 94.34(6) 2_565 2_565
O2 Mg1 N1 100.38(7) 2_565 2_565
O2 Mg1 N1 85.67(6) . 2_565
N1 Mg1 N1 75.14(9) . 2_565
C10 N1 C14 117.62(18) . .
C10 N1 Mg1 127.54(15) . .
C14 N1 Mg1 114.81(13) . .
Mg1 O1 H1A 128(2) . .
Mg1 O1 H1B 124.8(17) . .
H1A O1 H1B 106(3) . .
Mg1 O2 H2A 124(2) . .
Mg1 O2 H2B 115(2) . .
H2A O2 H2B 108(3) . .

loop_
_geom_bond_atom_site_label_1
_geom_bond_atom_site_label_2
_geom_bond_distance
_geom_bond_site_symmetry_2
C1 O3 1.238(3) .
C1 O4 1.262(3) .
C1 C2 1.508(3) .
C2 C7 1.374(3) .
C2 C3 1.385(3) .
C3 C4 1.381(3) .
C3 H3 0.9300 .
C4 C5 1.392(3) .
C4 H4 0.9300 .
C5 C6 1.383(4) .
C5 C8 1.541(3) .
C6 C7 1.379(4) .
C6 H6 0.9300 .
C7 H7 0.9300 .
C8 C9 1.532(5) .
C8 C9 1.532(5) 4_556
C8 C5 1.541(3) 4_556
C9 F1 1.323(4) .
C9 F3 1.339(5) .
C9 F2 1.348(4) .
C10 N1 1.319(3) .
C10 C11 1.393(4) .
C10 H10 0.9300 .
C11 C12 1.352(4) .
C11 H11 0.9300 .
C12 C13 1.389(4) .
C12 H12 0.9300 .
C13 C14 1.400(3) .
C13 C15 1.429(4) .
C14 N1 1.355(2) .
C14 C14 1.437(4) 2_565
C15 C15 1.341(6) 2_565
C15 H15 0.9300 .
Mg1 O1 2.0357(15) .
Mg1 O1 2.0357(15) 2_565
Mg1 O2 2.0675(15) 2_565
Mg1 O2 2.0675(15) .
Mg1 N1 2.2085(17) .
Mg1 N1 2.2085(17) 2_565
O1 H1A 0.980(19) .
O1 H1B 0.957(17) .
O2 H2A 0.992(18) .
O2 H2B 0.952(18) .

loop_
_geom_hbond_atom_site_label_D
_geom_hbond_atom_site_label_H
_geom_hbond_atom_site_label_A
_geom_hbond_distance_DH
_geom_hbond_distance_HA
_geom_hbond_distance_DA
_geom_hbond_angle_DHA
_geom_hbond_site_symmetry_A
O1 H1A O4 0.980(19) 1.65(2) 2.625(2) 172(4) 2_565
O2 H2A O3 0.992(18) 1.682(19) 2.671(2) 174(3) 1_455
O1 H1B O4 0.957(17) 1.643(17) 2.596(2) 172(2) 5_666
